data_4106016
loop_
_publ_author_name
'Tardito, Saverio'
'Bassanetti, Irene'
'Bignardi, Chiara'
'Elviri, Lisa'
'Tegoni, Matteo'
'Mucchino, Claudio'
'Bussolati, Ovidio'
'Franchi-Gazzola, Renata'
'Marchi\`o, Luciano'

_publ_section_title
;
 Copper Binding Agents Acting as Copper Ionophores Lead to Caspase
 Inhibition and Paraptotic Cell Death in Human Cancer Cells
;
_journal_coden_ASTM JACSAT
_journal_issue 16
_journal_name_full 'Journal of the American Chemical Society'
_journal_page_first 6235
_journal_page_last 6242
_journal_paper_doi 10.1021/ja109413c
_journal_volume 133
_journal_year 2011
_chemical_formula_moiety 'C38 H32 Cl4 Cu2 N8 S2'
_chemical_formula_sum 'C38 H32 Cl4 Cu2 N8 S2'
_chemical_formula_weight 933.72
_space_group_IT_number 14
_symmetry_cell_setting monoclinic
_symmetry_space_group_name_Hall '-P 2ybc'
_symmetry_space_group_name_H-M 'P 1 21/c 1'
_atom_sites_solution_hydrogens geom
_atom_sites_solution_primary direct
_atom_sites_solution_secondary difmap
_audit_creation_method SHELXL-97
_cell_angle_alpha 90.00
_cell_angle_beta 105.140(4)
_cell_angle_gamma 90.00
_cell_formula_units_Z 2
_cell_length_a 8.483(1)
_cell_length_b 20.248(3)
_cell_length_c 11.613(2)
_cell_measurement_reflns_used 1898
_cell_measurement_temperature 293(2)
_cell_measurement_theta_max 26.02
_cell_measurement_theta_min 2.08
_cell_volume 1925.5(5)
_computing_cell_refinement Saint
_computing_data_collection Smart
_computing_data_reduction Saint
_computing_structure_refinement 'SHELXL-97 (Sheldrick, 1997)'
_computing_structure_solution Sir2004
_diffrn_ambient_temperature 293(2)
_diffrn_measured_fraction_theta_full 0.992
_diffrn_measured_fraction_theta_max 0.992
_diffrn_measurement_device_type 'Bruker Smart 1000 CCD'
_diffrn_measurement_method 'theta & omega scan'
_diffrn_radiation_monochromator graphite
_diffrn_radiation_source 'fine-focus sealed tube'
_diffrn_radiation_type MoK\a
_diffrn_radiation_wavelength 0.71073
_diffrn_reflns_av_R_equivalents 0.1060
_diffrn_reflns_av_sigmaI/netI 0.2267
_diffrn_reflns_limit_h_max 10
_diffrn_reflns_limit_h_min -10
_diffrn_reflns_limit_k_max 25
_diffrn_reflns_limit_k_min -16
_diffrn_reflns_limit_l_max 14
_diffrn_reflns_limit_l_min -13
_diffrn_reflns_number 11526
_diffrn_reflns_theta_full 26.02
_diffrn_reflns_theta_max 26.02
_diffrn_reflns_theta_min 2.08
_diffrn_standards_decay_% none
_exptl_absorpt_coefficient_mu 1.532
_exptl_absorpt_correction_T_max 1.000
_exptl_absorpt_correction_T_min 0.727
_exptl_absorpt_correction_type multi-scan
_exptl_absorpt_process_details SADABS
_exptl_crystal_colour green
_exptl_crystal_density_diffrn 1.610
_exptl_crystal_description block
_exptl_crystal_F_000 948
_exptl_crystal_size_max 0.08
_exptl_crystal_size_mid 0.07
_exptl_crystal_size_min 0.05
_refine_diff_density_max 0.591
_refine_diff_density_min -0.476
_refine_diff_density_rms 0.087
_refine_ls_extinction_method none
_refine_ls_goodness_of_fit_ref 0.710
_refine_ls_hydrogen_treatment constr
_refine_ls_matrix_type full
_refine_ls_number_parameters 244
_refine_ls_number_reflns 3774
_refine_ls_number_restraints 0
_refine_ls_restrained_S_all 0.710
_refine_ls_R_factor_all 0.1375
_refine_ls_R_factor_gt 0.0459
_refine_ls_shift/su_max 0.000
_refine_ls_shift/su_mean 0.000
_refine_ls_structure_factor_coef Fsqd
_refine_ls_weighting_details 'calc w=1/[\s^2^(Fo^2^)+(0.0000P)^2^+0.0000P] where P=(Fo^2^+2Fc^2^)/3'
_refine_ls_weighting_scheme calc
_refine_ls_wR_factor_gt 0.0604
_refine_ls_wR_factor_ref 0.0713
_reflns_number_gt 1543
_reflns_number_total 3774
_reflns_threshold_expression >2sigma(I)
_cod_data_source_file ja109413c_si_012.cif
_cod_data_source_block ib38
_cod_depositor_comments
;
 Updated bibliographic information.

 Antanas Vaitkus,
 2019-10-11
;
_cod_database_code 4106016

loop_
_symmetry_equiv_pos_as_xyz
'x, y, z'
'-x, y+1/2, -z+1/2'
'-x, -y, -z'
'x, -y-1/2, z-1/2'

loop_
_atom_site_label
_atom_site_type_symbol
_atom_site_fract_x
_atom_site_fract_y
_atom_site_fract_z
_atom_site_U_iso_or_equiv
_atom_site_adp_type
_atom_site_occupancy
_atom_site_symmetry_multiplicity
_atom_site_calc_flag
_atom_site_refinement_flags
Cu Cu 0.47607(7) 0.04105(4) 0.13698(6) 0.02837(19) Uani 1 1 d .
Cl2 Cl 0.54633(15) 0.08104(7) -0.02664(11) 0.0299(4) Uani 1 1 d .
S13 S 0.10888(18) 0.10326(8) 0.49890(13) 0.0363(4) Uani 1 1 d .
Cl1 Cl 0.73194(15) 0.04934(8) 0.25535(12) 0.0420(4) Uani 1 1 d .
C13 C 0.1647(6) 0.0709(3) 0.2546(5) 0.0258(14) Uani 1 1 d .
H13 H 0.0612 0.0659 0.2763 0.031 Uiso 1 1 calc R
N12 N 0.2616(5) 0.0126(2) 0.2996(4) 0.0262(12) Uani 1 1 d .
N21 N 0.2404(5) 0.0641(2) 0.0634(4) 0.0236(11) Uani 1 1 d .
C23 C 0.2426(6) 0.1349(3) 0.3134(5) 0.0248(14) Uani 1 1 d .
C31 C -0.0233(6) 0.0839(2) 0.0522(5) 0.0279(14) Uani 1 1 d .
H31 H -0.1195 0.0904 0.0747 0.033 Uiso 1 1 calc R
N11 N 0.1245(5) 0.0724(2) 0.1253(4) 0.0215(11) Uani 1 1 d .
C33 C 0.3348(6) 0.1749(3) 0.2583(5) 0.0281(14) Uani 1 1 d .
H33 H 0.3542 0.1615 0.1866 0.034 Uiso 1 1 calc R
C73 C 0.2198(6) 0.1536(3) 0.4240(5) 0.0263(14) Uani 1 1 d .
C21 C -0.0067(6) 0.0842(3) -0.0619(5) 0.0246(14) Uani 1 1 d .
H21 H -0.0881 0.0915 -0.1318 0.030 Uiso 1 1 calc R
C32 C 0.2386(6) -0.0310(3) 0.3807(5) 0.0363(16) Uani 1 1 d .
H32 H 0.1494 -0.0325 0.4132 0.044 Uiso 1 1 calc R
N22 N 0.4050(5) 0.0023(2) 0.2723(4) 0.0299(12) Uani 1 1 d .
C83 C -0.0002(6) 0.1640(3) 0.5584(5) 0.0249(14) Uani 1 1 d .
C43 C 0.3978(6) 0.2343(3) 0.3089(5) 0.0360(15) Uani 1 1 d .
H43 H 0.4571 0.2613 0.2708 0.043 Uiso 1 1 calc R
C133 C 0.0382(6) 0.1756(3) 0.6776(5) 0.0313(15) Uani 1 1 d .
H133 H 0.1219 0.1516 0.7279 0.038 Uiso 1 1 calc R
C63 C 0.2848(6) 0.2132(3) 0.4737(5) 0.0371(16) Uani 1 1 d .
H63 H 0.2696 0.2265 0.5468 0.045 Uiso 1 1 calc R
C103 C -0.2036(6) 0.2480(3) 0.5285(5) 0.0401(17) Uani 1 1 d .
H103 H -0.2830 0.2736 0.4774 0.048 Uiso 1 1 calc R
C93 C -0.1251(6) 0.1986(3) 0.4835(5) 0.0329(16) Uani 1 1 d .
H93 H -0.1566 0.1887 0.4025 0.039 Uiso 1 1 calc R
C11 C 0.1576(6) 0.0715(2) -0.0514(4) 0.0257(14) Uani 1 1 d .
H11 H 0.2040 0.0684 -0.1155 0.031 Uiso 1 1 calc R
C22 C 0.3708(7) -0.0729(3) 0.4071(5) 0.0416(17) Uani 1 1 d .
H22 H 0.3902 -0.1082 0.4603 0.050 Uiso 1 1 calc R
C123 C -0.0448(7) 0.2226(3) 0.7256(5) 0.0447(18) Uani 1 1 d .
H123 H -0.0205 0.2291 0.8076 0.054 Uiso 1 1 calc R
C53 C 0.3715(6) 0.2528(3) 0.4159(5) 0.0371(16) Uani 1 1 d .
H53 H 0.4130 0.2928 0.4500 0.045 Uiso 1 1 calc R
C113 C -0.1635(7) 0.2592(3) 0.6496(6) 0.0424(17) Uani 1 1 d .
H113 H -0.2176 0.2920 0.6803 0.051 Uiso 1 1 calc R
C12 C 0.4678(6) -0.0506(3) 0.3366(5) 0.0370(16) Uani 1 1 d .
H12 H 0.5661 -0.0702 0.3342 0.044 Uiso 1 1 calc R

loop_
_atom_site_aniso_label
_atom_site_aniso_U_11
_atom_site_aniso_U_22
_atom_site_aniso_U_33
_atom_site_aniso_U_23
_atom_site_aniso_U_13
_atom_site_aniso_U_12
Cu 0.0215(4) 0.0310(4) 0.0341(4) 0.0002(4) 0.0099(3) 0.0001(4)
Cl2 0.0266(8) 0.0283(9) 0.0378(9) 0.0023(8) 0.0137(7) 0.0004(6)
S13 0.0429(10) 0.0300(10) 0.0421(10) 0.0009(9) 0.0217(8) -0.0015(8)
Cl1 0.0232(8) 0.0623(12) 0.0396(9) -0.0010(10) 0.0063(7) -0.0080(8)
C13 0.023(3) 0.023(4) 0.035(4) 0.001(3) 0.014(3) -0.003(3)
N12 0.027(3) 0.021(3) 0.034(3) 0.000(2) 0.014(2) 0.002(2)
N21 0.024(3) 0.018(3) 0.033(3) -0.002(2) 0.015(2) -0.005(2)
C23 0.019(3) 0.021(4) 0.033(4) -0.003(3) 0.004(3) 0.000(2)
C31 0.014(3) 0.019(3) 0.046(4) -0.008(3) 0.001(3) -0.001(2)
N11 0.020(2) 0.020(3) 0.026(3) -0.004(2) 0.009(2) -0.006(2)
C33 0.026(3) 0.030(4) 0.033(4) -0.005(3) 0.016(3) -0.008(3)
C73 0.016(3) 0.031(4) 0.033(4) -0.009(3) 0.009(3) -0.001(3)
C21 0.022(3) 0.020(4) 0.032(4) 0.001(3) 0.007(3) 0.001(2)
C32 0.048(4) 0.026(4) 0.043(4) 0.001(4) 0.026(3) -0.009(3)
N22 0.018(3) 0.040(3) 0.032(3) 0.001(3) 0.006(2) 0.003(2)
C83 0.025(3) 0.026(4) 0.025(3) -0.001(3) 0.008(3) -0.001(3)
C43 0.037(3) 0.032(4) 0.045(4) -0.007(4) 0.022(3) -0.012(3)
C133 0.035(3) 0.026(4) 0.035(4) 0.007(3) 0.014(3) 0.004(3)
C63 0.035(4) 0.038(4) 0.039(4) -0.008(4) 0.011(3) -0.006(3)
C103 0.028(4) 0.047(5) 0.045(4) 0.008(4) 0.010(3) 0.004(3)
C93 0.029(4) 0.050(5) 0.020(4) 0.005(3) 0.008(3) -0.003(3)
C11 0.035(3) 0.016(3) 0.027(3) 0.002(3) 0.008(3) -0.003(3)
C22 0.054(4) 0.027(4) 0.048(4) 0.007(4) 0.021(4) 0.006(3)
C123 0.054(5) 0.046(5) 0.042(4) -0.008(4) 0.027(4) -0.002(4)
C53 0.036(4) 0.028(4) 0.044(4) -0.005(4) 0.005(3) -0.009(3)
C113 0.037(4) 0.038(5) 0.059(5) -0.010(4) 0.026(3) 0.000(3)
C12 0.031(3) 0.038(4) 0.047(4) 0.010(4) 0.020(3) 0.002(3)

loop_
_atom_type_symbol
_atom_type_description
_atom_type_scat_dispersion_real
_atom_type_scat_dispersion_imag
_atom_type_scat_source
C C 0.0033 0.0016 'International Tables Vol C Tables 4.2.6.8 and 6.1.1.4'
H H 0.0000 0.0000 'International Tables Vol C Tables 4.2.6.8 and 6.1.1.4'
N N 0.0061 0.0033 'International Tables Vol C Tables 4.2.6.8 and 6.1.1.4'
S S 0.1246 0.1234 'International Tables Vol C Tables 4.2.6.8 and 6.1.1.4'
Cl Cl 0.1484 0.1585 'International Tables Vol C Tables 4.2.6.8 and 6.1.1.4'
Cu Cu 0.3201 1.2651 'International Tables Vol C Tables 4.2.6.8 and 6.1.1.4'

loop_
_geom_angle_atom_site_label_1
_geom_angle_atom_site_label_2
_geom_angle_atom_site_label_3
_geom_angle
_geom_angle_site_symmetry_3
N22 Cu N21 87.39(16) .
N22 Cu Cl1 89.43(13) .
N21 Cu Cl1 159.04(12) .
N22 Cu Cl2 176.26(13) .
N21 Cu Cl2 90.59(12) .
Cl1 Cu Cl2 93.56(5) .
N22 Cu Cl2 90.86(13) 3_655
N21 Cu Cl2 94.03(12) 3_655
Cl1 Cu Cl2 106.73(5) 3_655
Cl2 Cu Cl2 86.14(5) 3_655
Cu Cl2 Cu 93.86(5) 3_655
C73 S13 C83 101.0(3) .
N11 C13 N12 110.3(4) .
N11 C13 C23 113.7(4) .
N12 C13 C23 112.9(4) .
N11 C13 H13 106.5 .
N12 C13 H13 106.5 .
C23 C13 H13 106.5 .
C32 N12 N22 111.6(4) .
C32 N12 C13 127.9(4) .
N22 N12 C13 120.0(4) .
C11 N21 N11 104.3(4) .
C11 N21 Cu 130.6(3) .
N11 N21 Cu 125.0(3) .
C33 C23 C73 119.5(5) .
C33 C23 C13 121.0(5) .
C73 C23 C13 119.5(5) .
N11 C31 C21 107.4(5) .
N11 C31 H31 126.3 .
C21 C31 H31 126.3 .
C31 N11 N21 111.7(4) .
C31 N11 C13 126.1(4) .
N21 N11 C13 122.2(4) .
C43 C33 C23 120.8(5) .
C43 C33 H33 119.6 .
C23 C33 H33 119.6 .
C63 C73 C23 118.9(5) .
C63 C73 S13 120.1(4) .
C23 C73 S13 121.0(4) .
C31 C21 C11 105.6(5) .
C31 C21 H21 127.2 .
C11 C21 H21 127.2 .
N12 C32 C22 107.7(5) .
N12 C32 H32 126.2 .
C22 C32 H32 126.2 .
C12 N22 N12 104.2(4) .
C12 N22 Cu 126.9(4) .
N12 N22 Cu 127.1(3) .
C133 C83 C93 119.8(5) .
C133 C83 S13 120.3(4) .
C93 C83 S13 119.9(4) .
C53 C43 C33 119.1(5) .
C53 C43 H43 120.5 .
C33 C43 H43 120.5 .
C83 C133 C123 121.2(5) .
C83 C133 H133 119.4 .
C123 C133 H133 119.4 .
C53 C63 C73 120.5(5) .
C53 C63 H63 119.7 .
C73 C63 H63 119.7 .
C113 C103 C93 119.5(6) .
C113 C103 H103 120.3 .
C93 C103 H103 120.3 .
C83 C93 C103 119.9(5) .
C83 C93 H93 120.0 .
C103 C93 H93 120.0 .
N21 C11 C21 111.1(5) .
N21 C11 H11 124.5 .
C21 C11 H11 124.5 .
C32 C22 C12 104.0(5) .
C32 C22 H22 128.0 .
C12 C22 H22 128.0 .
C113 C123 C133 118.6(6) .
C113 C123 H123 120.7 .
C133 C123 H123 120.7 .
C43 C53 C63 121.2(5) .
C43 C53 H53 119.4 .
C63 C53 H53 119.4 .
C123 C113 C103 120.8(6) .
C123 C113 H113 119.6 .
C103 C113 H113 119.6 .
N22 C12 C22 112.5(5) .
N22 C12 H12 123.8 .
C22 C12 H12 123.8 .

loop_
_geom_bond_atom_site_label_1
_geom_bond_atom_site_label_2
_geom_bond_distance
_geom_bond_site_symmetry_2
Cu N22 1.986(4) .
Cu N21 2.013(4) .
Cu Cl1 2.2517(14) .
Cu Cl2 2.2831(14) .
Cu Cl2 2.7681(15) 3_655
Cl2 Cu 2.7681(15) 3_655
S13 C73 1.764(5) .
S13 C83 1.783(5) .
C13 N11 1.451(5) .
C13 N12 1.455(6) .
C13 C23 1.531(7) .
C13 H13 0.9800 .
N12 C32 1.342(6) .
N12 N22 1.351(5) .
N21 C11 1.343(5) .
N21 N11 1.371(5) .
C23 C33 1.392(6) .
C23 C73 1.400(6) .
C31 N11 1.338(5) .
C31 C21 1.368(6) .
C31 H31 0.9300 .
C33 C43 1.384(6) .
C33 H33 0.9300 .
C73 C63 1.388(7) .
C21 C11 1.391(6) .
C21 H21 0.9300 .
C32 C22 1.376(7) .
C32 H32 0.9300 .
N22 C12 1.334(6) .
C83 C133 1.356(6) .
C83 C93 1.374(6) .
C43 C53 1.371(6) .
C43 H43 0.9300 .
C133 C123 1.384(7) .
C133 H133 0.9300 .
C63 C53 1.375(7) .
C63 H63 0.9300 .
C103 C113 1.377(7) .
C103 C93 1.378(7) .
C103 H103 0.9300 .
C93 H93 0.9300 .
C11 H11 0.9300 .
C22 C12 1.381(6) .
C22 H22 0.9300 .
C123 C113 1.370(7) .
C123 H123 0.9300 .
C53 H53 0.9300 .
C113 H113 0.9300 .
C12 H12 0.9300 .
